data_7206585
loop_
_publ_author_name
'Lacroix, Pascal G.'
'Munoz, M. Carmen'
'Gaspar, Ana Bel\'en'
'Real, Jos\'e Antonio'
'Bonhommeau, S\'ebastien'
'Rodriguez, Vincent'
'Nakatani, Keitaro'

_publ_section_title
;
 Synthesis, crystal structures, and solid state quadratic nonlinear
 optical properties of a series of stilbazolium cations combined with
 gold cyanide counter-ion
;
_journal_issue 40
_journal_name_full 'Journal of Materials Chemistry'
_journal_page_first 15940
_journal_paper_doi 10.1039/c1jm12105g
_journal_volume 21
_journal_year 2011
_chemical_absolute_configuration ad
_chemical_formula_sum 'C21 H23 Au N4 O'
_chemical_formula_weight 544.40
_chemical_name_systematic
;
?
;
_space_group_IT_number 1
_symmetry_cell_setting triclinic
_symmetry_space_group_name_Hall 'P 1'
_symmetry_space_group_name_H-M 'P 1'
_atom_sites_solution_hydrogens geom
_atom_sites_solution_primary direct
_atom_sites_solution_secondary difmap
_audit_creation_method SHELXL-97
_cell_angle_alpha 83.806(2)
_cell_angle_beta 83.545(2)
_cell_angle_gamma 77.497(3)
_cell_formula_units_Z 1
_cell_length_a 6.6150(3)
_cell_length_b 7.6610(3)
_cell_length_c 10.2670(6)
_cell_measurement_temperature 293(2)
_cell_volume 502.87(4)
_computing_cell_refinement 'HKL DENZO'
_computing_data_collection COLLECT
_computing_data_reduction 'HKL DENZO and SCALEPACK'
_computing_structure_refinement 'SHELXL-97 (Sheldrick, 2008)'
_computing_structure_solution SHELXS-97
_diffrn_ambient_temperature 293(2)
_diffrn_measured_fraction_theta_full 0.959
_diffrn_measured_fraction_theta_max 0.959
_diffrn_radiation_monochromator graphite
_diffrn_radiation_source 'fine-focus sealed tube'
_diffrn_radiation_type MoK\a
_diffrn_radiation_wavelength 0.71073
_diffrn_reflns_av_R_equivalents 0.0000
_diffrn_reflns_av_sigmaI/netI 0.0408
_diffrn_reflns_limit_h_max 8
_diffrn_reflns_limit_h_min -8
_diffrn_reflns_limit_k_max 9
_diffrn_reflns_limit_k_min -9
_diffrn_reflns_limit_l_max 13
_diffrn_reflns_limit_l_min -12
_diffrn_reflns_number 3270
_diffrn_reflns_theta_full 27.54
_diffrn_reflns_theta_max 27.54
_diffrn_reflns_theta_min 3.17
_exptl_absorpt_coefficient_mu 7.331
_exptl_absorpt_correction_T_max 0.9303
_exptl_absorpt_correction_T_min 0.8672
_exptl_absorpt_correction_type empirical
_exptl_absorpt_process_details 'Empirical absorption correction:XABS2'
_exptl_crystal_colour pink
_exptl_crystal_density_diffrn 1.798
_exptl_crystal_density_method 'not measured'
_exptl_crystal_description prismatic
_exptl_crystal_F_000 264
_exptl_crystal_size_max 0.02
_exptl_crystal_size_mid 0.02
_exptl_crystal_size_min 0.01
_refine_diff_density_max 0.631
_refine_diff_density_min -0.844
_refine_diff_density_rms 0.111
_refine_ls_abs_structure_details 'Flack H D (1983), Acta Cryst. A39, 876-881'
_refine_ls_abs_structure_Flack 0.023(17)
_refine_ls_extinction_method none
_refine_ls_goodness_of_fit_ref 1.017
_refine_ls_hydrogen_treatment mixed
_refine_ls_matrix_type full
_refine_ls_number_parameters 249
_refine_ls_number_reflns 3270
_refine_ls_number_restraints 3
_refine_ls_restrained_S_all 1.017
_refine_ls_R_factor_all 0.0394
_refine_ls_R_factor_gt 0.0360
_refine_ls_shift/su_max 0.013
_refine_ls_shift/su_mean 0.001
_refine_ls_structure_factor_coef Fsqd
_refine_ls_weighting_details 'calc w=1/[\s^2^(Fo^2^)+(0.0631P)^2^+0.5090P] where P=(Fo^2^+2Fc^2^)/3'
_refine_ls_weighting_scheme calc
_refine_ls_wR_factor_gt 0.0948
_refine_ls_wR_factor_ref 0.0981
_reflns_number_gt 3104
_reflns_number_total 3270
_reflns_threshold_expression >2sigma(I)
_cod_data_source_file c1jm12105g.txt
_cod_data_source_block MPSHAu(CN)2
_cod_original_sg_symbol_H-M P1
_cod_database_code 7206585

loop_
_symmetry_equiv_pos_as_xyz
'x, y, z'

loop_
_atom_site_label
_atom_site_type_symbol
_atom_site_fract_x
_atom_site_fract_y
_atom_site_fract_z
_atom_site_U_iso_or_equiv
_atom_site_adp_type
_atom_site_occupancy
_atom_site_symmetry_multiplicity
_atom_site_calc_flag
_atom_site_refinement_flags
Au Au 0.37694(8) 0.96709(8) 0.26793(8) 0.06187(13) Uani 1 1 d .
O1 O 0.1583(13) 1.5305(10) 0.9183(8) 0.0637(19) Uani 1 1 d .
N1 N 1.5616(13) 0.4134(13) 0.4113(10) 0.061(2) Uani 1 1 d .
N2 N 0.1385(11) 1.1957(11) 0.8336(7) 0.0474(15) Uani 1 1 d .
N3 N -0.050(3) 1.209(3) 0.354(3) 0.083(6) Uani 1 1 d .
N4 N 0.807(5) 0.735(6) 0.172(4) 0.140(13) Uani 1 1 d .
C1 C 1.531(2) 0.474(2) 0.5315(14) 0.072(3) Uani 1 1 d .
H1 H 1.6374 0.4460 0.5867 0.086(10) Uiso 1 1 calc R
C2 C 1.3439(17) 0.5750(18) 0.5727(12) 0.068(3) Uani 1 1 d .
H2 H 1.3232 0.6147 0.6566 0.086(10) Uiso 1 1 calc R
C3 C 1.1816(14) 0.6205(14) 0.4897(10) 0.052(2) Uani 1 1 d .
C4 C 1.2275(17) 0.5577(17) 0.3650(12) 0.067(3) Uani 1 1 d .
H4 H 1.1281 0.5878 0.3047 0.086(10) Uiso 1 1 calc R
C5 C 1.4135(18) 0.4544(19) 0.3309(13) 0.071(3) Uani 1 1 d .
H5 H 1.4383 0.4106 0.2483 0.086(10) Uiso 1 1 calc R
C6 C 0.9755(15) 0.7294(14) 0.5264(11) 0.052(2) Uani 1 1 d .
H6 H 0.8841 0.7659 0.4615 0.086(10) Uiso 1 1 calc R
C7 C 0.9124(13) 0.7786(12) 0.6467(9) 0.0486(18) Uani 1 1 d .
H7 H 1.0070 0.7415 0.7097 0.086(10) Uiso 1 1 calc R
C8 C 0.7123(13) 0.8835(12) 0.6901(9) 0.0465(17) Uani 1 1 d .
C9 C 0.6637(13) 0.9151(11) 0.8257(9) 0.0441(16) Uani 1 1 d .
H9 H 0.7615 0.8630 0.8843 0.086(10) Uiso 1 1 calc R
C10 C 0.4813(14) 1.0175(12) 0.8733(9) 0.0482(18) Uani 1 1 d .
H10 H 0.4594 1.0359 0.9623 0.086(10) Uiso 1 1 calc R
C11 C 0.3242(13) 1.0965(10) 0.7890(8) 0.0424(16) Uani 1 1 d .
C12 C 0.3681(15) 1.0679(13) 0.6534(10) 0.053(2) Uani 1 1 d .
H12 H 0.2703 1.1194 0.5945 0.086(10) Uiso 1 1 calc R
C13 C 0.5568(15) 0.9632(14) 0.6086(9) 0.053(2) Uani 1 1 d .
H13 H 0.5806 0.9453 0.5195 0.086(10) Uiso 1 1 calc R
C14 C 0.0816(13) 1.2381(11) 0.9716(8) 0.0421(16) Uani 1 1 d .
C15 C -0.1534(15) 1.2910(16) 0.9799(12) 0.058(2) Uani 1 1 d .
H15A H -0.2149 1.1870 1.0057 0.086(10) Uiso 1 1 calc R
H15B H -0.2048 1.3789 1.0435 0.086(10) Uiso 1 1 calc R
C16 C -0.2048(15) 1.3699(15) 0.8433(12) 0.059(2) Uani 1 1 d .
H16A H -0.2074 1.4977 0.8334 0.086(10) Uiso 1 1 calc R
H16B H -0.3390 1.3508 0.8257 0.086(10) Uiso 1 1 calc R
C17 C -0.0324(13) 1.2713(12) 0.7512(9) 0.0471(18) Uani 1 1 d .
H17A H -0.0781 1.1768 0.7140 0.086(10) Uiso 1 1 calc R
H17B H 0.0107 1.3532 0.6800 0.086(10) Uiso 1 1 calc R
C18 C 0.1919(19) 1.3754(15) 1.0090(10) 0.050(2) Uani 1 1 d .
H18A H 0.1398 1.4080 1.0971 0.086(10) Uiso 1 1 calc R
H18B H 0.3397 1.3250 1.0086 0.086(10) Uiso 1 1 calc R
C19 C 0.247(2) 1.6661(18) 0.9543(17) 0.083(4) Uani 1 1 d .
H19A H 0.2206 1.7691 0.8917 0.086(10) Uiso 1 1 calc R
H19B H 0.3947 1.6235 0.9558 0.086(10) Uiso 1 1 calc R
H19C H 0.1877 1.6989 1.0402 0.086(10) Uiso 1 1 calc R
C20 C 0.099(3) 1.114(3) 0.3270(19) 0.081(7) Uani 1 1 d .
C21 C 0.644(4) 0.818(3) 0.2143(19) 0.085(8) Uani 1 1 d .
H14 H 0.148(12) 1.123(10) 1.042(8) 0.022(16) Uiso 1 1 d .

loop_
_atom_site_aniso_label
_atom_site_aniso_U_11
_atom_site_aniso_U_22
_atom_site_aniso_U_33
_atom_site_aniso_U_23
_atom_site_aniso_U_13
_atom_site_aniso_U_12
Au 0.05501(17) 0.0691(2) 0.05065(17) -0.00193(12) -0.00356(11) 0.00865(12)
O1 0.086(5) 0.058(4) 0.053(4) 0.004(3) -0.014(4) -0.028(4)
N1 0.049(4) 0.063(5) 0.063(5) -0.003(4) -0.006(4) 0.003(4)
N2 0.043(3) 0.056(4) 0.041(4) -0.008(3) -0.009(3) -0.001(3)
N3 0.048(8) 0.076(9) 0.101(13) 0.000(8) 0.012(7) 0.030(6)
N4 0.096(18) 0.21(3) 0.102(18) -0.044(18) -0.006(14) 0.016(18)
C1 0.069(7) 0.081(10) 0.056(7) -0.008(7) -0.014(5) 0.012(7)
C2 0.059(6) 0.089(8) 0.052(5) -0.018(5) -0.011(4) 0.002(5)
C3 0.045(4) 0.058(5) 0.052(5) -0.007(4) 0.002(4) -0.008(4)
C4 0.057(5) 0.078(7) 0.058(6) -0.011(5) -0.005(4) 0.003(5)
C5 0.058(6) 0.095(9) 0.058(6) -0.021(6) -0.002(5) -0.003(6)
C6 0.044(4) 0.049(5) 0.060(6) -0.008(4) -0.009(4) 0.002(4)
C7 0.043(4) 0.051(5) 0.049(5) -0.013(4) 0.001(3) -0.002(3)
C8 0.046(4) 0.042(4) 0.049(5) -0.012(3) 0.001(3) -0.001(3)
C9 0.043(4) 0.044(4) 0.045(4) -0.009(3) -0.006(3) -0.005(3)
C10 0.046(4) 0.050(5) 0.049(5) -0.002(4) -0.013(3) -0.007(4)
C11 0.047(4) 0.034(4) 0.046(4) 0.000(3) -0.009(3) -0.006(3)
C12 0.051(4) 0.051(5) 0.050(5) -0.001(4) -0.011(4) 0.003(4)
C13 0.051(4) 0.063(6) 0.040(4) -0.009(4) -0.001(4) 0.001(4)
C14 0.045(4) 0.044(4) 0.036(4) -0.006(3) -0.004(3) -0.003(3)
C15 0.046(5) 0.061(6) 0.067(6) -0.006(5) 0.009(4) -0.016(5)
C16 0.044(4) 0.062(6) 0.068(6) -0.002(5) -0.009(4) -0.003(4)
C17 0.040(4) 0.050(5) 0.048(4) 0.001(3) -0.009(3) -0.003(3)
C18 0.060(6) 0.046(6) 0.043(4) -0.012(4) -0.004(4) -0.005(5)
C19 0.095(9) 0.064(7) 0.104(11) 0.001(7) -0.023(8) -0.044(7)
C20 0.059(9) 0.080(11) 0.071(12) 0.000(8) 0.025(8) 0.043(8)
C21 0.095(14) 0.117(16) 0.053(10) 0.031(10) -0.037(9) -0.047(12)

loop_
_atom_type_symbol
_atom_type_description
_atom_type_scat_dispersion_real
_atom_type_scat_dispersion_imag
_atom_type_scat_source
C C 0.0033 0.0016 'International Tables Vol C Tables 4.2.6.8 and 6.1.1.4'
H H 0.0000 0.0000 'International Tables Vol C Tables 4.2.6.8 and 6.1.1.4'
N N 0.0061 0.0033 'International Tables Vol C Tables 4.2.6.8 and 6.1.1.4'
O O 0.0106 0.0060 'International Tables Vol C Tables 4.2.6.8 and 6.1.1.4'
Au Au -2.0133 8.8022 'International Tables Vol C Tables 4.2.6.8 and 6.1.1.4'

loop_
_geom_angle_atom_site_label_1
_geom_angle_atom_site_label_2
_geom_angle_atom_site_label_3
_geom_angle
C21 Au C20 178.2(11)
C19 O1 C18 111.6(9)
C5 N1 C1 120.6(11)
C11 N2 C14 124.2(7)
C11 N2 C17 124.2(8)
C17 N2 C14 111.6(7)
N1 C1 C2 120.3(12)
N1 C1 H1 119.9
C2 C1 H1 119.9
C1 C2 C3 120.6(11)
C1 C2 H2 119.7
C3 C2 H2 119.7
C4 C3 C2 115.8(10)
C4 C3 C6 120.1(9)
C2 C3 C6 124.2(10)
C5 C4 C3 120.9(11)
C5 C4 H4 119.6
C3 C4 H4 119.6
N1 C5 C4 121.7(12)
N1 C5 H5 119.1
C4 C5 H5 119.1
C7 C6 C3 123.7(9)
C7 C6 H6 118.1
C3 C6 H6 118.1
C6 C7 C8 126.8(9)
C6 C7 H7 116.6
C8 C7 H7 116.6
C13 C8 C9 115.1(8)
C13 C8 C7 125.1(9)
C9 C8 C7 119.8(8)
C10 C9 C8 123.3(8)
C10 C9 H9 118.4
C8 C9 H9 118.4
C9 C10 C11 120.9(9)
C9 C10 H10 119.6
C11 C10 H10 119.6
N2 C11 C10 122.5(8)
N2 C11 C12 120.3(8)
C10 C11 C12 117.2(8)
C13 C12 C11 120.1(8)
C13 C12 H12 120.0
C11 C12 H12 120.0
C12 C13 C8 123.5(9)
C12 C13 H13 118.3
C8 C13 H13 118.3
N2 C14 C18 112.5(7)
N2 C14 C15 103.2(7)
C18 C14 C15 115.9(9)
N2 C14 H14 111(4)
C18 C14 H14 98(4)
C15 C14 H14 116(4)
C16 C15 C14 105.3(8)
C16 C15 H15A 110.7
C14 C15 H15A 110.7
C16 C15 H15B 110.7
C14 C15 H15B 110.7
H15A C15 H15B 108.8
C15 C16 C17 105.1(8)
C15 C16 H16A 110.7
C17 C16 H16A 110.7
C15 C16 H16B 110.7
C17 C16 H16B 110.7
H16A C16 H16B 108.8
N2 C17 C16 105.0(8)
N2 C17 H17A 110.7
C16 C17 H17A 110.7
N2 C17 H17B 110.7
C16 C17 H17B 110.7
H17A C17 H17B 108.8
O1 C18 C14 109.8(8)
O1 C18 H18A 109.7
C14 C18 H18A 109.7
O1 C18 H18B 109.7
C14 C18 H18B 109.7
H18A C18 H18B 108.2
O1 C19 H19A 109.5
O1 C19 H19B 109.5
H19A C19 H19B 109.5
O1 C19 H19C 109.5
H19A C19 H19C 109.5
H19B C19 H19C 109.5
N3 C20 Au 174(2)
N4 C21 Au 175(2)

loop_
_geom_bond_atom_site_label_1
_geom_bond_atom_site_label_2
_geom_bond_distance
Au C20 2.004(14)
Au C21 1.94(3)
O1 C18 1.422(13)
O1 C19 1.400(14)
N1 C1 1.343(18)
N1 C5 1.316(15)
N2 C11 1.357(12)
N2 C14 1.477(11)
N2 C17 1.468(11)
N3 C20 1.12(2)
N4 C21 1.18(4)
C1 C2 1.358(19)
C1 H1 0.9300
C2 C3 1.407(15)
C2 H2 0.9300
C3 C4 1.395(15)
C3 C6 1.468(13)
C4 C5 1.343(17)
C4 H4 0.9300
C5 H5 0.9300
C6 C7 1.326(14)
C6 H6 0.9300
C7 C8 1.442(12)
C7 H7 0.9300
C8 C13 1.394(13)
C8 C9 1.428(12)
C9 C10 1.360(13)
C9 H9 0.9300
C10 C11 1.418(12)
C10 H10 0.9300
C11 C12 1.421(13)
C12 C13 1.389(14)
C12 H12 0.9300
C13 H13 0.9300
C14 C18 1.506(14)
C14 C15 1.514(13)
C14 H14 1.12(8)
C15 C16 1.511(16)
C15 H15A 0.9700
C15 H15B 0.9700
C16 C17 1.518(14)
C16 H16A 0.9700
C16 H16B 0.9700
C17 H17A 0.9700
C17 H17B 0.9700
C18 H18A 0.9700
C18 H18B 0.9700
C19 H19A 0.9600
C19 H19B 0.9600
C19 H19C 0.9600
